data_4318198
loop_
_publ_author_name
'Mohammed Fettouhi'
'Bassam El Ali'
'Abdel Moneim El-Ghanam'
'St\'ephane Golhen'
'Lahc\`ene Ouahab'
'Nathalie Daro'
'Jean-Pascal Sutter'

_publ_contact_author_address
;
LCSIM - UMR 6511 CNRS Universite de Rennes 1
Batiment 10B
Avenue du General Leclerc
35042 Rennes cedex
France
;
_publ_contact_author_email Ouahab@univ-rennes1.fr
_publ_contact_author_name 'Dr OUAHAB Lahcene'
_publ_section_title
;
 Temperature Dependence of the Crystal Lattice Organization of
 Coordination Compounds Involving Nitronyl Nitroxide Radicals: A Magnetic
 and Structural Investigation
;
_journal_name_full 'Inorganic Chemistry'
_journal_page_first 3705
_journal_page_last 3712
_journal_paper_doi 10.1021/ic020021p
_journal_volume 41
_journal_year 2002
_chemical_formula_sum 'C26 H32 N8 O4 S2 Zn'
_chemical_formula_weight 650.09
_chemical_name_common Zn(PNN)2(NCS)2
_chemical_name_systematic
;
  ?
;
_space_group_IT_number 11
_symmetry_cell_setting monoclinic
_symmetry_space_group_name_Hall '-P 2yb'
_symmetry_space_group_name_H-M 'P 1 21/m 1'
_atom_sites_solution_hydrogens geom
_atom_sites_solution_primary direct
_atom_sites_solution_secondary difmap
_audit_creation_method SHELXL-97
_cell_angle_alpha 90.00
_cell_angle_beta 97.36(2)
_cell_angle_gamma 90.00
_cell_formula_units_Z 2
_cell_length_a 6.191(4)
_cell_length_b 20.361(3)
_cell_length_c 12.048(6)
_cell_measurement_reflns_used 25
_cell_measurement_temperature 293(2)
_cell_measurement_theta_max 11.378
_cell_measurement_theta_min 4.534
_cell_volume 1506.2(13)
_computing_cell_refinement 'Nonius CAD4'
_computing_data_collection 'Nonius CAD4'
_computing_data_reduction MolEN
_computing_molecular_graphics ORTEP
_computing_structure_refinement 'SHELXL-97 (Sheldrick, 1997)'
_computing_structure_solution 'SHELXS-97 (Sheldrick, 1990)'
_diffrn_ambient_temperature 293(2)
_diffrn_measured_fraction_theta_full 0.998
_diffrn_measured_fraction_theta_max 0.998
_diffrn_measurement_device 'Enraf-Nonius CAD4'
_diffrn_measurement_method \q-2\q
_diffrn_radiation_monochromator graphite
_diffrn_radiation_source 'fine-focus sealed tube'
_diffrn_radiation_type MoK\a
_diffrn_radiation_wavelength 0.71073
_diffrn_reflns_av_R_equivalents 0.0453
_diffrn_reflns_av_sigmaI/netI 0.0499
_diffrn_reflns_limit_h_max 7
_diffrn_reflns_limit_h_min 0
_diffrn_reflns_limit_k_max 25
_diffrn_reflns_limit_k_min 0
_diffrn_reflns_limit_l_max 14
_diffrn_reflns_limit_l_min -14
_diffrn_reflns_number 3307
_diffrn_reflns_theta_full 25.93
_diffrn_reflns_theta_max 25.93
_diffrn_reflns_theta_min 1.70
_diffrn_standards_interval_count 250
_diffrn_standards_interval_time 3600
_diffrn_standards_number 3
_exptl_absorpt_coefficient_mu 1.000
_exptl_absorpt_correction_T_max 0.998362
_exptl_absorpt_correction_T_min 0.688431
_exptl_absorpt_correction_type \y-scan
_exptl_crystal_density_diffrn 1.433
_exptl_crystal_density_method 'not measured'
_exptl_crystal_F_000 676
_refine_diff_density_max 1.180
_refine_diff_density_min -0.791
_refine_diff_density_rms 0.102
_refine_ls_extinction_method none
_refine_ls_goodness_of_fit_ref 1.051
_refine_ls_hydrogen_treatment mixed
_refine_ls_matrix_type full
_refine_ls_number_parameters 196
_refine_ls_number_reflns 3025
_refine_ls_number_restraints 0
_refine_ls_restrained_S_all 1.051
_refine_ls_R_factor_all 0.1091
_refine_ls_R_factor_gt 0.0592
_refine_ls_shift/su_max 0.000
_refine_ls_shift/su_mean 0.000
_refine_ls_structure_factor_coef Fsqd
_refine_ls_weighting_details 'w=1/[\s^2^(Fo^2^)+(0.1089P)^2^+0.0332P] where P=(Fo^2^+2Fc^2^)/3'
_refine_ls_weighting_scheme calc
_refine_ls_wR_factor_gt 0.1494
_refine_ls_wR_factor_ref 0.1732
_reflns_number_gt 2001
_reflns_number_total 3025
_reflns_threshold_expression >2sigma(I)
_cod_data_source_file ic020021p_1.cif
_cod_data_source_block zn-ncs
_cod_depositor_comments
;
The following automatic conversions were performed:

'_symmetry_cell_setting' value 'Monoclinic' changed to 'monoclinic'
according to the built-in table from CIF Core dictionary named
'cif_core.dic' version 2.4.1 from 2010-06-29.

Automatic conversion script
Id: cif_fix_values 1646 2011-03-28 12:23:43Z adriana 

The following automatic conversions were performed:

'_refine_ls_weighting_scheme' value 'calc
w=1/[\s^2^(Fo^2^)+(0.1089P)^2^+0.0332P] where P=(Fo^2^+2Fc^2^)/3' was
changed to 'calc'. New tag '_refine_ls_weighting_details' was
created. The value of the new tag was set to
'w=1/[\s^2^(Fo^2^)+(0.1089P)^2^+0.0332P] where P=(Fo^2^+2Fc^2^)/3'.

Automatic conversion script
Id: cif_fix_values 3143 2015-03-26 13:38:13Z robertas 
;
_cod_original_cell_volume 1506.1(11)
_cod_database_code 4318198

loop_
_symmetry_equiv_pos_as_xyz
'x, y, z'
'-x, y+1/2, -z'
'-x, -y, -z'
'x, -y-1/2, z'

loop_
_atom_site_label
_atom_site_type_symbol
_atom_site_fract_x
_atom_site_fract_y
_atom_site_fract_z
_atom_site_U_iso_or_equiv
_atom_site_adp_type
_atom_site_occupancy
_atom_site_calc_flag
_atom_site_refinement_flags
_atom_site_disorder_assembly
_atom_site_disorder_group
Zn Zn 0.59244(11) 0.7500 0.74827(6) 0.0457(3) Uani 1 d S . .
N1 N 0.8000(5) 0.67201(16) 0.7550(3) 0.0418(8) Uani 1 d . . .
N2 N 0.4216(11) 0.7500 0.8740(5) 0.0643(16) Uani 1 d S . .
S1 S 0.1332(3) 0.7500 1.02748(18) 0.0704(5) Uani 1 d S . .
C3 C 1.0989(6) 0.56875(19) 0.7650(3) 0.0383(9) Uani 1 d . . .
C1 C 0.8388(7) 0.6335(2) 0.8453(3) 0.0455(10) Uani 1 d . . .
H1 H 0.7645 0.6421 0.9061 0.055 Uiso 1 calc R . .
C2 C 0.9831(6) 0.5818(2) 0.8527(3) 0.0432(9) Uani 1 d . . .
H2 H 1.0023 0.5558 0.9167 0.052 Uiso 1 calc R . .
C6 C 1.2446(6) 0.51250(19) 0.7646(3) 0.0380(9) Uani 1 d . . .
C13 C 0.3043(11) 0.7500 0.9345(6) 0.0512(15) Uani 1 d S . .
C5 C 0.9131(8) 0.6596(2) 0.6702(3) 0.0515(11) Uani 1 d . . .
H5 H 0.8878 0.6859 0.6069 0.062 Uiso 1 calc R . .
C4 C 1.0634(7) 0.6106(2) 0.6708(3) 0.0492(10) Uani 1 d . . .
H4 H 1.1411 0.6048 0.6103 0.059 Uiso 1 calc R . .
S2 S 0.1289(4) 0.7500 0.41092(18) 0.0834(7) Uani 1 d S . .
O1 O 1.1243(5) 0.44920(17) 0.9060(3) 0.0617(9) Uani 1 d . . .
N3 N 1.2410(5) 0.45896(16) 0.8293(3) 0.0393(8) Uani 1 d . . .
C14 C 0.3067(11) 0.7500 0.5190(5) 0.0498(15) Uani 1 d S . .
O2 O 1.4598(6) 0.54678(18) 0.6296(3) 0.0795(11) Uani 1 d . . .
N4 N 1.3963(6) 0.50373(17) 0.6946(3) 0.0457(8) Uani 1 d . . .
C7 C 1.4702(6) 0.43399(19) 0.6942(3) 0.0407(9) Uani 1 d . . .
N5 N 0.4312(10) 0.7500 0.5983(5) 0.0659(16) Uani 1 d S . .
C8 C 1.4171(6) 0.4114(2) 0.8111(3) 0.0420(9) Uani 1 d . . .
C9 C 1.3294(8) 0.4007(2) 0.5969(4) 0.0592(12) Uani 1 d . . .
H9A H 1.1793 0.4027 0.6089 0.089 Uiso 1 calc R . .
H9B H 1.3729 0.3557 0.5921 0.089 Uiso 1 calc R . .
H9C H 1.3477 0.4229 0.5284 0.089 Uiso 1 calc R . .
C10 C 1.7102(7) 0.4313(3) 0.6764(4) 0.0608(13) Uani 1 d . . .
H10A H 1.7971 0.4525 0.7378 0.091 Uiso 1 calc R . .
H10B H 1.7294 0.4534 0.6079 0.091 Uiso 1 calc R . .
H10C H 1.7549 0.3863 0.6722 0.091 Uiso 1 calc R . .
C12 C 1.3361(8) 0.3419(2) 0.8155(4) 0.0574(12) Uani 1 d . . .
H12A H 1.2205 0.3349 0.7555 0.086 Uiso 1 calc R . .
H12B H 1.2828 0.3344 0.8858 0.086 Uiso 1 calc R . .
H12C H 1.4533 0.3120 0.8079 0.086 Uiso 1 calc R . .
C11 C 1.6031(7) 0.4237(3) 0.9067(4) 0.0575(12) Uani 1 d . . .
H11A H 1.6529 0.4682 0.9031 0.086 Uiso 1 calc R . .
H11B H 1.7213 0.3942 0.8993 0.086 Uiso 1 calc R . .
H11C H 1.5509 0.4164 0.9774 0.086 Uiso 1 calc R . .

loop_
_atom_site_aniso_label
_atom_site_aniso_U_11
_atom_site_aniso_U_22
_atom_site_aniso_U_33
_atom_site_aniso_U_23
_atom_site_aniso_U_13
_atom_site_aniso_U_12
Zn 0.0448(4) 0.0352(4) 0.0570(5) 0.000 0.0066(3) 0.000
N1 0.0465(19) 0.0318(18) 0.0463(18) 0.0023(14) 0.0025(15) -0.0032(15)
N2 0.072(4) 0.058(4) 0.067(4) 0.000 0.022(3) 0.000
S1 0.0623(11) 0.0672(12) 0.0851(13) 0.000 0.0221(10) 0.000
C3 0.041(2) 0.036(2) 0.039(2) 0.0020(16) 0.0060(17) -0.0080(18)
C1 0.051(2) 0.040(2) 0.047(2) -0.0018(18) 0.0126(18) 0.000(2)
C2 0.049(2) 0.041(2) 0.039(2) 0.0059(17) 0.0053(18) 0.002(2)
C6 0.040(2) 0.034(2) 0.0405(19) 0.0038(16) 0.0071(16) -0.0013(17)
C13 0.053(4) 0.037(3) 0.060(4) 0.000 -0.005(3) 0.000
C5 0.069(3) 0.039(2) 0.047(2) 0.0088(19) 0.011(2) 0.006(2)
C4 0.061(3) 0.043(2) 0.046(2) 0.0072(18) 0.017(2) 0.006(2)
S2 0.0975(16) 0.0682(13) 0.0747(13) 0.000 -0.0268(12) 0.000
O1 0.064(2) 0.061(2) 0.0637(19) 0.0180(16) 0.0246(17) 0.0058(17)
N3 0.0412(18) 0.0359(18) 0.0417(17) 0.0049(14) 0.0082(14) -0.0042(15)
C14 0.053(4) 0.036(3) 0.060(4) 0.000 0.005(3) 0.000
O2 0.092(3) 0.062(2) 0.095(3) 0.021(2) 0.052(2) 0.004(2)
N4 0.050(2) 0.0406(19) 0.0508(19) 0.0074(16) 0.0210(16) 0.0024(17)
C7 0.038(2) 0.034(2) 0.051(2) -0.0018(17) 0.0093(17) -0.0005(17)
N5 0.066(4) 0.060(4) 0.068(4) 0.000 -0.003(3) 0.000
C8 0.036(2) 0.037(2) 0.052(2) 0.0017(18) 0.0026(17) 0.0005(18)
C9 0.062(3) 0.063(3) 0.052(3) -0.008(2) 0.008(2) -0.009(3)
C10 0.043(2) 0.057(3) 0.084(3) -0.007(2) 0.018(2) 0.002(2)
C12 0.066(3) 0.038(2) 0.068(3) 0.004(2) 0.005(2) -0.007(2)
C11 0.049(3) 0.059(3) 0.061(3) 0.002(2) -0.008(2) 0.000(2)

loop_
_atom_type_symbol
_atom_type_description
_atom_type_scat_dispersion_real
_atom_type_scat_dispersion_imag
_atom_type_scat_source
C C 0.0033 0.0016 'International Tables Vol C Tables 4.2.6.8 and 6.1.1.4'
H H 0.0000 0.0000 'International Tables Vol C Tables 4.2.6.8 and 6.1.1.4'
N N 0.0061 0.0033 'International Tables Vol C Tables 4.2.6.8 and 6.1.1.4'
O O 0.0106 0.0060 'International Tables Vol C Tables 4.2.6.8 and 6.1.1.4'
S S 0.1246 0.1234 'International Tables Vol C Tables 4.2.6.8 and 6.1.1.4'
Zn Zn 0.2839 1.4301 'International Tables Vol C Tables 4.2.6.8 and 6.1.1.4'

loop_
_geom_angle_atom_site_label_1
_geom_angle_atom_site_label_2
_geom_angle_atom_site_label_3
_geom_angle
_geom_angle_site_symmetry_1
_geom_angle_site_symmetry_3
_geom_angle_publ_flag
N5 Zn N2 117.0(3) . . ?
N5 Zn N1 106.40(14) . 4_575 ?
N2 Zn N1 111.72(14) . 4_575 ?
N5 Zn N1 106.40(14) . . ?
N2 Zn N1 111.72(14) . . ?
N1 Zn N1 102.38(19) 4_575 . ?
C5 N1 C1 117.0(4) . . ?
C5 N1 Zn 120.5(3) . . ?
C1 N1 Zn 122.4(3) . . ?
C13 N2 Zn 171.2(6) . . ?
C2 C3 C4 117.2(4) . . ?
C2 C3 C6 122.5(3) . . ?
C4 C3 C6 120.2(3) . . ?
N1 C1 C2 123.3(4) . . ?
C1 C2 C3 119.7(4) . . ?
N3 C6 N4 108.6(3) . . ?
N3 C6 C3 125.5(3) . . ?
N4 C6 C3 125.8(3) . . ?
N2 C13 S1 178.7(7) . . ?
N1 C5 C4 124.1(4) . . ?
C5 C4 C3 118.7(4) . . ?
O1 N3 C6 127.4(3) . . ?
O1 N3 C8 120.2(3) . . ?
C6 N3 C8 112.0(3) . . ?
N5 C14 S2 178.5(7) . . ?
O2 N4 C6 126.0(4) . . ?
O2 N4 C7 122.4(3) . . ?
C6 N4 C7 111.4(3) . . ?
N4 C7 C9 106.2(3) . . ?
N4 C7 C10 109.8(3) . . ?
C9 C7 C10 110.2(4) . . ?
N4 C7 C8 100.3(3) . . ?
C9 C7 C8 113.5(3) . . ?
C10 C7 C8 116.0(4) . . ?
C14 N5 Zn 168.8(6) . . ?
N3 C8 C12 110.6(3) . . ?
N3 C8 C11 105.9(3) . . ?
C12 C8 C11 110.3(4) . . ?
N3 C8 C7 100.6(3) . . ?
C12 C8 C7 114.8(3) . . ?
C11 C8 C7 113.8(3) . . ?

loop_
_geom_bond_atom_site_label_1
_geom_bond_atom_site_label_2
_geom_bond_distance
_geom_bond_site_symmetry_2
_geom_bond_publ_flag
Zn N5 1.949(6) . ?
Zn N2 1.955(6) . ?
Zn N1 2.038(3) 4_575 ?
Zn N1 2.038(3) . ?
N1 C5 1.334(5) . ?
N1 C1 1.338(5) . ?
N2 C13 1.093(8) . ?
S1 C13 1.638(8) . ?
C3 C2 1.377(5) . ?
C3 C4 1.414(5) . ?
C3 C6 1.458(6) . ?
C1 C2 1.377(6) . ?
C6 N3 1.342(5) . ?
C6 N4 1.352(5) . ?
C5 C4 1.363(6) . ?
S2 C14 1.594(7) . ?
O1 N3 1.259(4) . ?
N3 C8 1.495(5) . ?
C14 N5 1.148(8) . ?
O2 N4 1.271(4) . ?
N4 C7 1.492(5) . ?
C7 C9 1.527(6) . ?
C7 C10 1.530(5) . ?
C7 C8 1.556(6) . ?
C8 C12 1.505(6) . ?
C8 C11 1.541(6) . ?
